data_7105510
loop_
_publ_author_name
'Chen, Chi-Shian'
'Yeh, Wen-Yann'

_publ_section_title
;
 Coordination of NO2&#x2212; ligand to Cu(i) ion in an O,O-bidentate
 fashion that evolves NO gas upon protonation: a model reaction
 relevant to the denitrification process
;
_journal_issue 18
_journal_name_full 'Chemical Communications'
_journal_page_first 3098
_journal_page_last 3100
_journal_paper_doi 10.1039/b927513d
_journal_volume 46
_journal_year 2010
_chemical_formula_moiety 'C87 H68 B2 Cl2 Cu2 F8 N6 P4'
_chemical_formula_sum 'C87 H68 B2 Cl2 Cu2 F8 N6 P4'
_chemical_formula_weight 1692.95
_chemical_name_systematic
;
?
;
_space_group_IT_number 2
_symmetry_cell_setting triclinic
_symmetry_space_group_name_Hall '-P 1'
_symmetry_space_group_name_H-M 'P -1'
_atom_sites_solution_hydrogens geom
_atom_sites_solution_primary direct
_atom_sites_solution_secondary difmap
_audit_creation_method SHELXL-97
_cell_angle_alpha 98.7830(10)
_cell_angle_beta 93.5300(10)
_cell_angle_gamma 101.6710(10)
_cell_formula_units_Z 2
_cell_length_a 12.8700(2)
_cell_length_b 15.1448(2)
_cell_length_c 23.0511(3)
_cell_measurement_reflns_used 47609
_cell_measurement_temperature 200(2)
_cell_measurement_theta_max 25.35
_cell_measurement_theta_min 2.037
_cell_volume 4328.60(11)
_computing_cell_refinement 'HKL Scalepack (Otwinowski & Minor 1997)'
_computing_data_collection 'Collect (Nonius BV, 1997-2000)'
_computing_data_reduction 'HKL Denzo and Scalepack'
_computing_molecular_graphics 'Ortep-3 for Windows (Farrugia, 1997)'
_computing_publication_material 'WinGX publication routines (Farrugia, 1999)'
_computing_structure_refinement 'SHELXL-97 (Sheldrick, 1997)'
_computing_structure_solution 'SHELXS-86 (Sheldrick, 1986)'
_diffrn_ambient_temperature 200(2)
_diffrn_detector_area_resol_mean 9
_diffrn_measured_fraction_theta_full 0.990
_diffrn_measured_fraction_theta_max 0.990
_diffrn_measurement_device_type KappaCCD
_diffrn_measurement_method 'CCD rotation images, thick slices'
_diffrn_radiation_monochromator graphite
_diffrn_radiation_source 'fine-focus sealed tube'
_diffrn_radiation_type MoK\a
_diffrn_radiation_wavelength 0.71073
_diffrn_reflns_av_R_equivalents 0.0957
_diffrn_reflns_av_sigmaI/netI 0.0851
_diffrn_reflns_limit_h_max 15
_diffrn_reflns_limit_h_min -15
_diffrn_reflns_limit_k_max 18
_diffrn_reflns_limit_k_min -18
_diffrn_reflns_limit_l_max 27
_diffrn_reflns_limit_l_min -27
_diffrn_reflns_number 52637
_diffrn_reflns_theta_full 25.38
_diffrn_reflns_theta_max 25.38
_diffrn_reflns_theta_min 2.08
_exptl_absorpt_coefficient_mu 0.690
_exptl_absorpt_correction_T_max 0.9997
_exptl_absorpt_correction_T_min 0.7359
_exptl_absorpt_correction_type multi-scan
_exptl_absorpt_process_details
;
?
;
_exptl_crystal_colour yellow
_exptl_crystal_density_diffrn 1.299
_exptl_crystal_density_method 'not measured'
_exptl_crystal_description prism
_exptl_crystal_F_000 1732
_exptl_crystal_size_max 0.24
_exptl_crystal_size_mid 0.2
_exptl_crystal_size_min 0.09
_refine_diff_density_max 2.103
_refine_diff_density_min -1.020
_refine_diff_density_rms 0.119
_refine_ls_extinction_method none
_refine_ls_goodness_of_fit_ref 1.240
_refine_ls_hydrogen_treatment constr
_refine_ls_matrix_type full
_refine_ls_number_parameters 952
_refine_ls_number_reflns 15746
_refine_ls_number_restraints 0
_refine_ls_restrained_S_all 1.240
_refine_ls_R_factor_all 0.1201
_refine_ls_R_factor_gt 0.0899
_refine_ls_shift/su_max 0.022
_refine_ls_shift/su_mean 0.013
_refine_ls_structure_factor_coef Fsqd
_refine_ls_weighting_details 'calc w=1/[\s^2^(Fo^2^)+(0.1167P)^2^+4.2037P] where P=(Fo^2^+2Fc^2^)/3'
_refine_ls_weighting_scheme calc
_refine_ls_wR_factor_gt 0.2385
_refine_ls_wR_factor_ref 0.2540
_reflns_number_gt 10956
_reflns_number_total 15746
_reflns_threshold_expression >2sigma(I)
_cod_data_source_file b927513d.txt
_cod_data_source_block 7389
_cod_original_cell_volume 4328.59(10)
_cod_database_code 7105510

loop_
_symmetry_equiv_pos_as_xyz
'x, y, z'
'-x, -y, -z'

loop_
_atom_site_label
_atom_site_type_symbol
_atom_site_fract_x
_atom_site_fract_y
_atom_site_fract_z
_atom_site_U_iso_or_equiv
_atom_site_adp_type
_atom_site_occupancy
_atom_site_symmetry_multiplicity
_atom_site_calc_flag
_atom_site_refinement_flags
_atom_site_disorder_assembly
_atom_site_disorder_group
C1 C 0.9224(5) 0.9127(4) 0.1724(3) 0.0388(14) Uani 1 1 d . . .
C2 C 0.9812(5) 0.9045(5) 0.2235(3) 0.0485(16) Uani 1 1 d . . .
H2 H 0.9472 0.8976 0.2575 0.058 Uiso 1 1 calc R . .
C3 C 1.0899(6) 0.9065(5) 0.2244(4) 0.063(2) Uani 1 1 d . . .
H3 H 1.1280 0.9016 0.2590 0.076 Uiso 1 1 calc R . .
C4 C 1.1408(6) 0.9156(6) 0.1742(5) 0.074(2) Uani 1 1 d . . .
H4 H 1.2135 0.9176 0.1745 0.088 Uiso 1 1 calc R . .
C5 C 1.0827(7) 0.9218(7) 0.1236(5) 0.082(3) Uani 1 1 d . . .
H5 H 1.1166 0.9264 0.0894 0.098 Uiso 1 1 calc R . .
C6 C 0.9752(6) 0.9213(6) 0.1221(3) 0.0568(19) Uani 1 1 d . . .
H6 H 0.9380 0.9267 0.0873 0.068 Uiso 1 1 calc R . .
C7 C 0.8042(5) 1.0332(4) 0.2278(3) 0.0345(13) Uani 1 1 d . . .
C8 C 0.9020(6) 1.0966(5) 0.2413(3) 0.0532(18) Uani 1 1 d . . .
H8 H 0.9614 1.0855 0.2228 0.064 Uiso 1 1 calc R . .
C9 C 0.9104(7) 1.1756(5) 0.2820(4) 0.067(2) Uani 1 1 d . . .
H9 H 0.9746 1.2184 0.2897 0.080 Uiso 1 1 calc R . .
C10 C 0.8235(6) 1.1908(5) 0.3113(3) 0.0577(19) Uani 1 1 d . . .
H10 H 0.8305 1.2421 0.3403 0.069 Uiso 1 1 calc R . .
C11 C 0.7273(6) 1.1307(4) 0.2977(3) 0.0470(16) Uani 1 1 d . . .
H11 H 0.6681 1.1428 0.3160 0.056 Uiso 1 1 calc R . .
C12 C 0.7182(6) 1.0518(4) 0.2568(3) 0.0422(15) Uani 1 1 d . . .
H12 H 0.6529 1.0104 0.2486 0.051 Uiso 1 1 calc R . .
C13 C 0.7500(5) 0.9521(4) 0.1058(3) 0.0361(14) Uani 1 1 d . . .
C14 C 0.7626(6) 1.0428(5) 0.0992(3) 0.0509(17) Uani 1 1 d . . .
H14 H 0.7908 1.0879 0.1315 0.061 Uiso 1 1 calc R . .
C15 C 0.7351(8) 1.0691(6) 0.0465(4) 0.074(3) Uani 1 1 d . . .
H15 H 0.7456 1.1308 0.0436 0.088 Uiso 1 1 calc R . .
C16 C 0.6918(8) 1.0031(6) -0.0017(4) 0.088(3) Uani 1 1 d . . .
H16 H 0.6738 1.0203 -0.0374 0.106 Uiso 1 1 calc R . .
C17 C 0.6752(8) 0.9109(5) 0.0030(3) 0.073(3) Uani 1 1 d . . .
H17 H 0.6441 0.8663 -0.0291 0.087 Uiso 1 1 calc R . .
C18 C 0.7054(6) 0.8862(5) 0.0561(3) 0.0463(16) Uani 1 1 d . . .
C19 C 0.6823(6) 0.7874(4) 0.0599(3) 0.0443(16) Uani 1 1 d . . .
H19 H 0.6349 0.7452 0.0319 0.053 Uiso 1 1 calc R . .
C20 C 0.6934(5) 0.6739(4) 0.1155(2) 0.0330(13) Uani 1 1 d . . .
C21 C 0.6807(5) 0.5935(4) 0.0765(3) 0.0424(15) Uani 1 1 d . . .
H21 H 0.6956 0.5937 0.0376 0.051 Uiso 1 1 calc R . .
C22 C 0.6446(5) 0.5109(4) 0.0969(3) 0.0433(15) Uani 1 1 d . . .
H22 H 0.6358 0.4551 0.0718 0.052 Uiso 1 1 calc R . .
C23 C 0.6225(5) 0.5141(4) 0.1553(3) 0.0365(14) Uani 1 1 d . . .
H23 H 0.5983 0.4605 0.1700 0.044 Uiso 1 1 calc R . .
C24 C 0.6369(4) 0.5979(4) 0.1909(2) 0.0287(12) Uani 1 1 d . . .
C25 C 0.5186(5) 0.5713(4) 0.2606(2) 0.0322(13) Uani 1 1 d . . .
H25 H 0.4742 0.5393 0.2275 0.039 Uiso 1 1 calc R . .
C26 C 0.4693(4) 0.5764(4) 0.3170(2) 0.0321(13) Uani 1 1 d . . .
C27 C 0.3581(5) 0.5594(4) 0.3098(3) 0.0401(15) Uani 1 1 d . . .
H27 H 0.3229 0.5414 0.2720 0.048 Uiso 1 1 calc R . .
C28 C 0.2996(5) 0.5689(5) 0.3575(3) 0.0472(17) Uani 1 1 d . . .
H28 H 0.2256 0.5565 0.3520 0.057 Uiso 1 1 calc R . .
C29 C 0.3503(5) 0.5962(5) 0.4126(3) 0.0453(16) Uani 1 1 d . . .
H29 H 0.3111 0.6067 0.4446 0.054 Uiso 1 1 calc R . .
C30 C 0.4587(5) 0.6086(4) 0.4216(3) 0.0404(15) Uani 1 1 d . . .
H30 H 0.4913 0.6241 0.4600 0.048 Uiso 1 1 calc R . .
C31 C 0.5220(5) 0.5986(4) 0.3748(3) 0.0323(13) Uani 1 1 d . . .
C32 C 0.6495(5) 0.4760(4) 0.4010(2) 0.0333(13) Uani 1 1 d . . .
C33 C 0.5536(5) 0.4130(4) 0.3936(3) 0.0426(15) Uani 1 1 d . . .
H33 H 0.4908 0.4301 0.3825 0.051 Uiso 1 1 calc R . .
C34 C 0.5513(6) 0.3248(5) 0.4026(3) 0.0529(18) Uani 1 1 d . . .
H34 H 0.4865 0.2827 0.3975 0.063 Uiso 1 1 calc R . .
C35 C 0.6427(6) 0.2979(5) 0.4190(3) 0.0458(16) Uani 1 1 d . . .
H35 H 0.6399 0.2380 0.4245 0.055 Uiso 1 1 calc R . .
C36 C 0.7383(6) 0.3602(4) 0.4272(3) 0.0420(15) Uani 1 1 d . . .
H36 H 0.8006 0.3428 0.4389 0.050 Uiso 1 1 calc R . .
C37 C 0.7418(5) 0.4477(4) 0.4180(2) 0.0380(14) Uani 1 1 d . . .
H37 H 0.8070 0.4892 0.4232 0.046 Uiso 1 1 calc R . .
C38 C 0.7064(5) 0.6593(4) 0.4628(2) 0.0329(13) Uani 1 1 d . . .
C39 C 0.6936(5) 0.6215(5) 0.5142(3) 0.0424(15) Uani 1 1 d . . .
H39 H 0.6560 0.5616 0.5119 0.051 Uiso 1 1 calc R . .
C40 C 0.7364(6) 0.6727(6) 0.5688(3) 0.0531(18) Uani 1 1 d . . .
H40 H 0.7265 0.6465 0.6025 0.064 Uiso 1 1 calc R . .
C41 C 0.7918(6) 0.7593(6) 0.5737(3) 0.0571(19) Uani 1 1 d . . .
H41 H 0.8206 0.7923 0.6105 0.068 Uiso 1 1 calc R . .
C42 C 0.8059(7) 0.7996(6) 0.5228(3) 0.065(2) Uani 1 1 d . . .
H42 H 0.8436 0.8596 0.5258 0.078 Uiso 1 1 calc R . .
C43 C 0.7632(6) 0.7493(5) 0.4686(3) 0.0488(17) Uani 1 1 d . . .
H43 H 0.7726 0.7761 0.4350 0.059 Uiso 1 1 calc R . .
C44 C 0.8096(4) 0.4373(4) 0.2378(2) 0.0318(12) Uani 1 1 d . . .
C45 C 0.7183(5) 0.3879(4) 0.2581(3) 0.0398(14) Uani 1 1 d . . .
H45 H 0.6948 0.4118 0.2933 0.048 Uiso 1 1 calc R . .
C46 C 0.6634(6) 0.3054(4) 0.2273(3) 0.0487(17) Uani 1 1 d . . .
H46 H 0.6034 0.2737 0.2416 0.058 Uiso 1 1 calc R . .
C47 C 0.6978(6) 0.2688(5) 0.1741(4) 0.062(2) Uani 1 1 d . . .
H47 H 0.6602 0.2133 0.1526 0.074 Uiso 1 1 calc R . .
C48 C 0.7870(7) 0.3154(5) 0.1541(4) 0.066(2) Uani 1 1 d . . .
H48 H 0.8106 0.2906 0.1192 0.080 Uiso 1 1 calc R . .
C49 C 0.8428(6) 0.3987(5) 0.1848(3) 0.0534(18) Uani 1 1 d . . .
H49 H 0.9030 0.4295 0.1701 0.064 Uiso 1 1 calc R . .
C50 C 0.9645(5) 0.5940(4) 0.2286(2) 0.0349(13) Uani 1 1 d . . .
C51 C 1.0543(5) 0.5612(5) 0.2194(3) 0.0442(15) Uani 1 1 d . . .
H51 H 1.0747 0.5224 0.2434 0.053 Uiso 1 1 calc R . .
C52 C 1.1158(6) 0.5854(6) 0.1742(3) 0.059(2) Uani 1 1 d . . .
H52 H 1.1772 0.5631 0.1683 0.070 Uiso 1 1 calc R . .
C53 C 1.0854(7) 0.6423(6) 0.1385(4) 0.067(2) Uani 1 1 d . . .
H53 H 1.1237 0.6564 0.1070 0.080 Uiso 1 1 calc R . .
C54 C 0.9961(7) 0.6788(6) 0.1502(3) 0.062(2) Uani 1 1 d . . .
H54 H 0.9769 0.7197 0.1274 0.075 Uiso 1 1 calc R . .
C55 C 0.9363(6) 0.6548(5) 0.1949(3) 0.0460(16) Uani 1 1 d . . .
H55 H 0.8770 0.6795 0.2024 0.055 Uiso 1 1 calc R . .
C56 C 0.9573(4) 0.5245(4) 0.3389(2) 0.0310(12) Uani 1 1 d . . .
C57 C 0.9715(5) 0.4362(4) 0.3391(3) 0.0376(14) Uani 1 1 d . . .
H57 H 0.9422 0.3911 0.3070 0.045 Uiso 1 1 calc R . .
C58 C 1.0276(5) 0.4129(4) 0.3853(3) 0.0427(15) Uani 1 1 d . . .
H58 H 1.0358 0.3531 0.3839 0.051 Uiso 1 1 calc R . .
C59 C 1.0717(5) 0.4789(4) 0.4338(3) 0.0402(15) Uani 1 1 d . . .
H59 H 1.1092 0.4631 0.4651 0.048 Uiso 1 1 calc R . .
C60 C 1.0600(5) 0.5673(4) 0.4358(3) 0.0384(14) Uani 1 1 d . . .
H60 H 1.0884 0.6109 0.4688 0.046 Uiso 1 1 calc R . .
C61 C 1.0055(4) 0.5927(4) 0.3882(2) 0.0314(12) Uani 1 1 d . . .
C62 C 0.9886(5) 0.6856(4) 0.3937(3) 0.0339(13) Uani 1 1 d . . .
H62 H 1.0029 0.7245 0.4299 0.041 Uiso 1 1 calc R . .
C63 C 0.9142(5) 0.7929(4) 0.3528(2) 0.0337(13) Uani 1 1 d . . .
C64 C 0.9686(5) 0.8776(4) 0.3823(3) 0.0413(15) Uani 1 1 d . . .
H64 H 1.0383 0.8866 0.3991 0.050 Uiso 1 1 calc R . .
C65 C 0.9148(6) 0.9492(4) 0.3859(3) 0.0471(16) Uani 1 1 d . . .
H65 H 0.9478 1.0069 0.4062 0.057 Uiso 1 1 calc R . .
C66 C 0.8116(5) 0.9341(4) 0.3591(3) 0.0409(15) Uani 1 1 d . . .
H66 H 0.7745 0.9810 0.3615 0.049 Uiso 1 1 calc R . .
C67 C 0.7654(5) 0.8475(4) 0.3287(2) 0.0309(12) Uani 1 1 d . . .
C68 C 0.5837(5) 0.8331(4) 0.3305(3) 0.0373(14) Uani 1 1 d . . .
H68 H 0.6027 0.8535 0.3707 0.045 Uiso 1 1 calc R . .
C69 C 0.4685(5) 0.8130(4) 0.3113(3) 0.0359(14) Uani 1 1 d . . .
C70 C 0.4045(5) 0.8050(5) 0.3583(3) 0.0453(16) Uani 1 1 d . . .
H70 H 0.4373 0.8160 0.3966 0.054 Uiso 1 1 calc R . .
C71 C 0.2959(6) 0.7816(5) 0.3496(3) 0.0517(18) Uani 1 1 d . . .
H71 H 0.2557 0.7776 0.3816 0.062 Uiso 1 1 calc R . .
C72 C 0.2463(6) 0.7641(5) 0.2932(3) 0.0482(17) Uani 1 1 d . . .
H72 H 0.1725 0.7461 0.2866 0.058 Uiso 1 1 calc R . .
C73 C 0.3086(5) 0.7737(4) 0.2461(3) 0.0398(14) Uani 1 1 d . . .
H73 H 0.2749 0.7632 0.2081 0.048 Uiso 1 1 calc R . .
C74 C 0.4182(5) 0.7983(4) 0.2540(3) 0.0340(13) Uani 1 1 d . . .
C75 C 0.4059(4) 0.7516(4) 0.1272(2) 0.0329(13) Uani 1 1 d . . .
C76 C 0.4100(6) 0.6598(5) 0.1151(3) 0.0500(17) Uani 1 1 d . . .
H76 H 0.4543 0.6368 0.1396 0.060 Uiso 1 1 calc R . .
C77 C 0.3493(6) 0.6017(5) 0.0673(4) 0.063(2) Uani 1 1 d . . .
H77 H 0.3531 0.5404 0.0606 0.076 Uiso 1 1 calc R . .
C78 C 0.2847(6) 0.6325(6) 0.0304(3) 0.056(2) Uani 1 1 d . . .
H78 H 0.2446 0.5932 -0.0018 0.068 Uiso 1 1 calc R . .
C79 C 0.2795(6) 0.7250(6) 0.0416(3) 0.058(2) Uani 1 1 d . . .
H79 H 0.2347 0.7471 0.0169 0.069 Uiso 1 1 calc R . .
C80 C 0.3395(5) 0.7832(5) 0.0885(3) 0.0446(16) Uani 1 1 d . . .
H80 H 0.3361 0.8446 0.0948 0.053 Uiso 1 1 calc R . .
C81 C 0.4653(5) 0.9387(4) 0.1869(3) 0.0404(15) Uani 1 1 d . . .
C82 C 0.4258(5) 0.9893(4) 0.2317(3) 0.0503(17) Uani 1 1 d . . .
H82 H 0.4074 0.9646 0.2651 0.060 Uiso 1 1 calc R . .
C83 C 0.4129(7) 1.0787(5) 0.2273(5) 0.070(2) Uani 1 1 d . . .
H83 H 0.3856 1.1122 0.2576 0.085 Uiso 1 1 calc R . .
C84 C 0.4404(7) 1.1159(6) 0.1787(5) 0.078(3) Uani 1 1 d . . .
H84 H 0.4318 1.1747 0.1761 0.093 Uiso 1 1 calc R . .
C85 C 0.4809(6) 1.0669(5) 0.1337(4) 0.065(2) Uani 1 1 d . . .
H85 H 0.4987 1.0923 0.1004 0.078 Uiso 1 1 calc R . .
C86 C 0.4953(5) 0.9784(5) 0.1377(3) 0.0516(18) Uani 1 1 d . . .
H86 H 0.5249 0.9461 0.1078 0.062 Uiso 1 1 calc R . .
C87 C 0.3509(12) 0.0228(11) 0.4376(7) 0.136(5) Uani 1 1 d . . .
Cu1 Cu 0.66013(5) 0.81200(5) 0.20735(3) 0.0300(2) Uani 1 1 d . . .
Cu2 Cu 0.74889(5) 0.63429(4) 0.31156(3) 0.0281(2) Uani 1 1 d . . .
N1 N 0.7289(4) 0.7621(3) 0.1025(2) 0.0356(11) Uani 1 1 d . . .
N2 N 0.6727(4) 0.6777(3) 0.17339(18) 0.0274(10) Uani 1 1 d . . .
N3 N 0.6149(4) 0.6055(3) 0.25137(18) 0.0265(10) Uani 1 1 d . . .
N4 N 0.9541(4) 0.7127(3) 0.3483(2) 0.0296(10) Uani 1 1 d . . .
N5 N 0.8157(4) 0.7770(3) 0.32521(19) 0.0278(10) Uani 1 1 d . . .
N6 N 0.6615(4) 0.8257(3) 0.29828(19) 0.0305(10) Uani 1 1 d . . .
P1 P 0.78513(12) 0.92368(10) 0.17806(6) 0.0316(3) Uani 1 1 d . . .
P2 P 0.66220(12) 0.59493(10) 0.38891(6) 0.0297(3) Uani 1 1 d . . .
P3 P 0.87116(11) 0.55065(10) 0.27961(6) 0.0279(3) Uani 1 1 d . . .
P4 P 0.49009(12) 0.82483(10) 0.19013(6) 0.0313(3) Uani 1 1 d . . .
B1 B 0.8239(11) 0.1466(8) 0.4830(6) 0.094(3) Uani 1 1 d . . .
B2 B 0.3778(12) 0.3408(8) 0.1020(6) 0.094(3) Uani 1 1 d . . .
F1 F 0.9025(8) 0.1964(7) 0.4615(4) 0.169(3) Uiso 1 1 d . . .
F2 F 0.7894(5) 0.2104(5) 0.5211(3) 0.114(2) Uiso 1 1 d . . .
F3 F 0.8442(7) 0.0801(6) 0.5121(4) 0.149(3) Uiso 1 1 d . . .
F4 F 0.7423(5) 0.1068(4) 0.4392(2) 0.0932(16) Uiso 1 1 d . . .
F5 F 0.3732(8) 0.4103(7) 0.1478(4) 0.171(3) Uiso 1 1 d . . .
F6 F 0.4735(12) 0.3052(10) 0.0961(6) 0.243(6) Uiso 1 1 d . . .
F7 F 0.3059(7) 0.2591(6) 0.0970(4) 0.144(3) Uiso 1 1 d . . .
F8 F 0.3939(8) 0.3848(7) 0.0588(4) 0.170(3) Uiso 1 1 d . . .
Cl1 Cl 0.2768(4) 0.0216(3) 0.3723(2) 0.1145(13) Uiso 0.75 1 d P A 1
Cl1' Cl 0.3533(16) 0.0580(13) 0.3748(8) 0.145(5) Uiso 0.25 1 d P A 2
Cl2 Cl 0.4866(7) 0.0546(6) 0.4278(4) 0.149(2) Uiso 0.55 1 d P A 3
Cl2' Cl 0.4495(8) 0.1260(6) 0.4843(4) 0.143(3) Uiso 0.45 1 d P A 4

loop_
_atom_site_aniso_label
_atom_site_aniso_U_11
_atom_site_aniso_U_22
_atom_site_aniso_U_33
_atom_site_aniso_U_23
_atom_site_aniso_U_13
_atom_site_aniso_U_12
C1 0.038(3) 0.034(3) 0.042(3) 0.004(3) 0.006(3) 0.004(3)
C2 0.044(4) 0.052(4) 0.053(4) 0.010(3) 0.005(3) 0.016(3)
C3 0.043(4) 0.066(5) 0.081(6) 0.008(4) -0.010(4) 0.021(4)
C4 0.033(4) 0.082(6) 0.107(7) 0.012(5) 0.013(5) 0.018(4)
C5 0.051(5) 0.109(8) 0.098(7) 0.033(6) 0.037(5) 0.026(5)
C6 0.045(4) 0.077(5) 0.054(4) 0.019(4) 0.016(3) 0.016(4)
C7 0.042(4) 0.027(3) 0.036(3) 0.008(3) 0.003(3) 0.008(3)
C8 0.053(4) 0.039(4) 0.065(5) 0.004(3) 0.010(4) 0.003(3)
C9 0.069(5) 0.047(4) 0.069(5) -0.018(4) 0.017(4) -0.005(4)
C10 0.069(5) 0.040(4) 0.059(5) -0.003(3) 0.011(4) 0.009(4)
C11 0.049(4) 0.042(4) 0.053(4) 0.008(3) 0.006(3) 0.017(3)
C12 0.049(4) 0.037(3) 0.043(4) 0.008(3) 0.005(3) 0.013(3)
C13 0.041(3) 0.037(3) 0.030(3) 0.011(3) 0.003(3) 0.004(3)
C14 0.063(5) 0.038(4) 0.047(4) 0.011(3) -0.011(3) 0.002(3)
C15 0.101(7) 0.045(4) 0.065(5) 0.024(4) -0.026(5) -0.008(4)
C16 0.124(8) 0.068(6) 0.061(5) 0.036(5) -0.044(5) -0.011(5)
C17 0.115(7) 0.047(5) 0.042(4) 0.008(4) -0.020(4) -0.005(5)
C18 0.057(4) 0.042(4) 0.040(4) 0.016(3) 0.003(3) 0.005(3)
C19 0.064(4) 0.041(4) 0.024(3) 0.005(3) -0.002(3) 0.006(3)
C20 0.033(3) 0.035(3) 0.031(3) 0.005(3) 0.006(2) 0.005(3)
C21 0.056(4) 0.042(4) 0.029(3) -0.001(3) 0.013(3) 0.010(3)
C22 0.059(4) 0.035(3) 0.033(3) -0.005(3) 0.009(3) 0.010(3)
C23 0.046(4) 0.030(3) 0.033(3) 0.003(3) 0.006(3) 0.008(3)
C24 0.030(3) 0.033(3) 0.024(3) 0.004(2) 0.002(2) 0.012(2)
C25 0.029(3) 0.035(3) 0.032(3) 0.005(3) -0.002(2) 0.009(3)
C26 0.031(3) 0.037(3) 0.034(3) 0.008(3) 0.009(2) 0.016(3)
C27 0.035(3) 0.047(4) 0.043(4) 0.018(3) 0.005(3) 0.012(3)
C28 0.036(4) 0.061(4) 0.053(4) 0.020(4) 0.016(3) 0.019(3)
C29 0.041(4) 0.060(4) 0.044(4) 0.017(3) 0.021(3) 0.023(3)
C30 0.045(4) 0.045(4) 0.036(3) 0.012(3) 0.011(3) 0.015(3)
C31 0.034(3) 0.029(3) 0.037(3) 0.008(3) 0.008(3) 0.010(2)
C32 0.035(3) 0.038(3) 0.027(3) 0.001(2) 0.006(2) 0.010(3)
C33 0.038(4) 0.038(4) 0.059(4) 0.016(3) 0.010(3) 0.015(3)
C34 0.051(4) 0.040(4) 0.069(5) 0.017(4) 0.008(4) 0.005(3)
C35 0.056(4) 0.039(4) 0.049(4) 0.008(3) 0.012(3) 0.021(3)
C36 0.051(4) 0.048(4) 0.033(3) 0.008(3) 0.005(3) 0.024(3)
C37 0.039(3) 0.049(4) 0.029(3) 0.007(3) 0.008(3) 0.013(3)
C38 0.035(3) 0.036(3) 0.030(3) 0.002(3) 0.004(2) 0.015(3)
C39 0.050(4) 0.051(4) 0.029(3) 0.007(3) 0.004(3) 0.019(3)
C40 0.061(5) 0.073(5) 0.032(4) 0.010(3) 0.004(3) 0.030(4)
C41 0.062(5) 0.074(6) 0.029(4) -0.010(4) -0.004(3) 0.019(4)
C42 0.078(6) 0.062(5) 0.042(4) -0.011(4) 0.003(4) -0.003(4)
C43 0.062(5) 0.048(4) 0.035(4) 0.003(3) 0.011(3) 0.010(3)
C44 0.031(3) 0.029(3) 0.033(3) 0.002(2) -0.003(2) 0.007(2)
C45 0.038(3) 0.042(4) 0.040(3) 0.005(3) 0.004(3) 0.011(3)
C46 0.044(4) 0.037(4) 0.060(4) 0.006(3) 0.003(3) 0.002(3)
C47 0.053(5) 0.047(4) 0.074(5) -0.017(4) 0.005(4) 0.007(4)
C48 0.067(5) 0.057(5) 0.064(5) -0.021(4) 0.018(4) 0.007(4)
C49 0.049(4) 0.048(4) 0.054(4) -0.013(3) 0.011(3) 0.002(3)
C50 0.033(3) 0.037(3) 0.031(3) -0.002(3) 0.001(2) 0.005(3)
C51 0.033(3) 0.049(4) 0.049(4) 0.002(3) 0.012(3) 0.007(3)
C52 0.041(4) 0.065(5) 0.063(5) -0.008(4) 0.022(4) 0.004(4)
C53 0.066(5) 0.068(5) 0.062(5) 0.008(4) 0.036(4) -0.003(4)
C54 0.074(6) 0.067(5) 0.050(4) 0.024(4) 0.018(4) 0.009(4)
C55 0.052(4) 0.044(4) 0.045(4) 0.011(3) 0.017(3) 0.011(3)
C56 0.030(3) 0.031(3) 0.035(3) 0.007(3) 0.008(2) 0.010(2)
C57 0.039(3) 0.041(3) 0.036(3) 0.005(3) 0.005(3) 0.016(3)
C58 0.045(4) 0.038(3) 0.050(4) 0.008(3) 0.006(3) 0.020(3)
C59 0.038(3) 0.051(4) 0.037(3) 0.011(3) -0.003(3) 0.022(3)
C60 0.040(4) 0.047(4) 0.029(3) 0.005(3) 0.004(3) 0.012(3)
C61 0.028(3) 0.035(3) 0.032(3) 0.004(3) 0.007(2) 0.009(2)
C62 0.033(3) 0.035(3) 0.031(3) 0.000(3) 0.003(2) 0.007(3)
C63 0.034(3) 0.032(3) 0.033(3) 0.004(3) 0.004(3) 0.003(3)
C64 0.049(4) 0.036(3) 0.035(3) 0.001(3) -0.005(3) 0.008(3)
C65 0.064(5) 0.033(3) 0.039(4) -0.002(3) -0.011(3) 0.009(3)
C66 0.053(4) 0.032(3) 0.038(3) 0.003(3) 0.002(3) 0.014(3)
C67 0.041(3) 0.033(3) 0.020(3) 0.002(2) 0.000(2) 0.013(3)
C68 0.047(4) 0.036(3) 0.033(3) 0.005(3) 0.007(3) 0.018(3)
C69 0.041(3) 0.035(3) 0.035(3) 0.004(3) 0.010(3) 0.014(3)
C70 0.050(4) 0.053(4) 0.037(3) 0.002(3) 0.013(3) 0.023(3)
C71 0.046(4) 0.060(5) 0.057(4) 0.015(4) 0.026(3) 0.021(3)
C72 0.042(4) 0.045(4) 0.057(4) 0.001(3) 0.018(3) 0.009(3)
C73 0.036(3) 0.043(4) 0.041(4) 0.005(3) 0.007(3) 0.010(3)
C74 0.035(3) 0.033(3) 0.037(3) 0.006(3) 0.008(3) 0.012(3)
C75 0.030(3) 0.039(3) 0.031(3) 0.010(3) 0.004(2) 0.007(3)
C76 0.051(4) 0.047(4) 0.053(4) 0.003(3) -0.004(3) 0.019(3)
C77 0.053(5) 0.052(4) 0.075(5) -0.022(4) 0.003(4) 0.014(4)
C78 0.048(4) 0.076(6) 0.035(4) -0.013(4) 0.007(3) 0.007(4)
C79 0.049(4) 0.079(6) 0.042(4) 0.022(4) -0.001(3) -0.001(4)
C80 0.041(4) 0.047(4) 0.043(4) 0.012(3) 0.000(3) 0.000(3)
C81 0.034(3) 0.032(3) 0.053(4) 0.006(3) -0.006(3) 0.005(3)
C82 0.047(4) 0.032(3) 0.075(5) 0.010(3) 0.005(4) 0.014(3)
C83 0.058(5) 0.039(4) 0.114(7) 0.005(5) 0.002(5) 0.019(4)
C84 0.059(5) 0.036(4) 0.137(9) 0.030(6) -0.023(5) 0.007(4)
C85 0.056(5) 0.040(4) 0.090(6) 0.028(4) -0.027(4) -0.010(4)
C86 0.047(4) 0.040(4) 0.064(5) 0.021(4) -0.016(3) -0.002(3)
C87 0.133(12) 0.144(12) 0.135(12) 0.034(10) 0.006(9) 0.030(10)
Cu1 0.0337(4) 0.0299(4) 0.0275(4) 0.0041(3) 0.0040(3) 0.0097(3)
Cu2 0.0284(4) 0.0297(4) 0.0272(4) 0.0036(3) 0.0051(3) 0.0085(3)
N1 0.049(3) 0.034(3) 0.025(2) 0.006(2) 0.009(2) 0.007(2)
N2 0.032(3) 0.029(2) 0.024(2) 0.0049(19) 0.0043(19) 0.010(2)
N3 0.032(3) 0.026(2) 0.024(2) 0.0054(19) 0.0038(19) 0.011(2)
N4 0.027(2) 0.028(2) 0.030(2) 0.001(2) -0.0028(19) 0.003(2)
N5 0.034(3) 0.027(2) 0.025(2) 0.0026(19) 0.0035(19) 0.012(2)
N6 0.042(3) 0.025(2) 0.028(2) 0.0037(19) 0.004(2) 0.014(2)
P1 0.0369(9) 0.0303(8) 0.0279(8) 0.0055(6) 0.0025(6) 0.0075(6)
P2 0.0315(8) 0.0339(8) 0.0265(7) 0.0069(6) 0.0072(6) 0.0111(6)
P3 0.0272(7) 0.0294(8) 0.0276(7) 0.0019(6) 0.0049(6) 0.0086(6)
P4 0.0324(8) 0.0303(8) 0.0328(8) 0.0066(6) 0.0024(6) 0.0093(6)
B1 0.116(7) 0.061(5) 0.085(5) -0.009(4) 0.036(5) -0.021(5)
B2 0.116(7) 0.061(5) 0.085(5) -0.009(4) 0.036(5) -0.021(5)

loop_
_atom_type_symbol
_atom_type_description
_atom_type_scat_dispersion_real
_atom_type_scat_dispersion_imag
_atom_type_scat_source
C C 0.0033 0.0016 'International Tables Vol C Tables 4.2.6.8 and 6.1.1.4'
H H 0.0000 0.0000 'International Tables Vol C Tables 4.2.6.8 and 6.1.1.4'
Cu Cu 0.3201 1.2651 'International Tables Vol C Tables 4.2.6.8 and 6.1.1.4'
N N 0.0061 0.0033 'International Tables Vol C Tables 4.2.6.8 and 6.1.1.4'
P P 0.1023 0.0942 'International Tables Vol C Tables 4.2.6.8 and 6.1.1.4'
B B 0.0013 0.0007 'International Tables Vol C Tables 4.2.6.8 and 6.1.1.4'
F F 0.0171 0.0103 'International Tables Vol C Tables 4.2.6.8 and 6.1.1.4'
O O 0.0106 0.0060 'International Tables Vol C Tables 4.2.6.8 and 6.1.1.4'
Cl Cl 0.1484 0.1585 'International Tables Vol C Tables 4.2.6.8 and 6.1.1.4'

loop_
_geom_angle_atom_site_label_1
_geom_angle_atom_site_label_2
_geom_angle_atom_site_label_3
_geom_angle
_geom_angle_site_symmetry_1
_geom_angle_site_symmetry_3
_geom_angle_publ_flag
C6 C1 C2 118.1(6) . . ?
C6 C1 P1 123.9(5) . . ?
C2 C1 P1 117.7(5) . . ?
C3 C2 C1 121.1(7) . . ?
C3 C2 H2 119.5 . . ?
C1 C2 H2 119.5 . . ?
C4 C3 C2 119.9(7) . . ?
C4 C3 H3 120.0 . . ?
C2 C3 H3 120.0 . . ?
C3 C4 C5 119.0(7) . . ?
C3 C4 H4 120.5 . . ?
C5 C4 H4 120.5 . . ?
C6 C5 C4 121.8(8) . . ?
C6 C5 H5 119.1 . . ?
C4 C5 H5 119.1 . . ?
C5 C6 C1 120.0(7) . . ?
C5 C6 H6 120.0 . . ?
C1 C6 H6 120.0 . . ?
C12 C7 C8 118.0(6) . . ?
C12 C7 P1 117.5(5) . . ?
C8 C7 P1 124.3(5) . . ?
C9 C8 C7 120.3(7) . . ?
C9 C8 H8 119.8 . . ?
C7 C8 H8 119.8 . . ?
C8 C9 C10 120.1(7) . . ?
C8 C9 H9 120.0 . . ?
C10 C9 H9 120.0 . . ?
C11 C10 C9 120.2(7) . . ?
C11 C10 H10 119.9 . . ?
C9 C10 H10 119.9 . . ?
C10 C11 C12 120.0(7) . . ?
C10 C11 H11 120.0 . . ?
C12 C11 H11 120.0 . . ?
C7 C12 C11 121.3(6) . . ?
C7 C12 H12 119.4 . . ?
C11 C12 H12 119.3 . . ?
C14 C13 C18 116.7(5) . . ?
C14 C13 P1 119.6(5) . . ?
C18 C13 P1 123.6(4) . . ?
C15 C14 C13 122.7(7) . . ?
C15 C14 H14 118.6 . . ?
C13 C14 H14 118.6 . . ?
C14 C15 C16 119.4(7) . . ?
C14 C15 H15 120.3 . . ?
C16 C15 H15 120.3 . . ?
C17 C16 C15 120.1(7) . . ?
C17 C16 H16 119.9 . . ?
C15 C16 H16 120.0 . . ?
C16 C17 C18 119.3(7) . . ?
C16 C17 H17 120.3 . . ?
C18 C17 H17 120.3 . . ?
C17 C18 C13 121.7(6) . . ?
C17 C18 C19 117.5(6) . . ?
C13 C18 C19 120.6(5) . . ?
N1 C19 C18 118.0(6) . . ?
N1 C19 H19 121.0 . . ?
C18 C19 H19 121.0 . . ?
C21 C20 N2 123.3(5) . . ?
C21 C20 N1 125.7(5) . . ?
N2 C20 N1 111.0(5) . . ?
C20 C21 C22 118.4(5) . . ?
C20 C21 H21 120.8 . . ?
C22 C21 H21 120.8 . . ?
C23 C22 C21 118.7(6) . . ?
C23 C22 H22 120.7 . . ?
C21 C22 H22 120.7 . . ?
C24 C23 C22 118.8(6) . . ?
C24 C23 H23 120.6 . . ?
C22 C23 H23 120.6 . . ?
N2 C24 C23 124.1(5) . . ?
N2 C24 N3 114.6(5) . . ?
C23 C24 N3 121.3(5) . . ?
N3 C25 C26 128.5(5) . . ?
N3 C25 H25 115.8 . . ?
C26 C25 H25 115.8 . . ?
C27 C26 C31 119.1(5) . . ?
C27 C26 C25 113.4(5) . . ?
C31 C26 C25 127.5(5) . . ?
C28 C27 C26 121.2(6) . . ?
C28 C27 H27 119.4 . . ?
C26 C27 H27 119.4 . . ?
C29 C28 C27 119.8(6) . . ?
C29 C28 H28 120.1 . . ?
C27 C28 H28 120.1 . . ?
C28 C29 C30 120.6(6) . . ?
C28 C29 H29 119.7 . . ?
C30 C29 H29 119.7 . . ?
C29 C30 C31 122.0(6) . . ?
C29 C30 H30 119.0 . . ?
C31 C30 H30 119.0 . . ?
C30 C31 C26 117.2(5) . . ?
C30 C31 P2 120.4(5) . . ?
C26 C31 P2 121.6(4) . . ?
C33 C32 C37 118.2(6) . . ?
C33 C32 P2 123.5(5) . . ?
C37 C32 P2 118.2(5) . . ?
C32 C33 C34 119.8(6) . . ?
C32 C33 H33 120.1 . . ?
C34 C33 H33 120.1 . . ?
C35 C34 C33 121.2(7) . . ?
C35 C34 H34 119.4 . . ?
C33 C34 H34 119.4 . . ?
C34 C35 C36 119.5(6) . . ?
C34 C35 H35 120.2 . . ?
C36 C35 H35 120.2 . . ?
C37 C36 C35 119.9(6) . . ?
C37 C36 H36 120.1 . . ?
C35 C36 H36 120.1 . . ?
C36 C37 C32 121.3(6) . . ?
C36 C37 H37 119.3 . . ?
C32 C37 H37 119.3 . . ?
C43 C38 C39 117.5(6) . . ?
C43 C38 P2 118.6(4) . . ?
C39 C38 P2 123.7(5) . . ?
C40 C39 C38 120.6(7) . . ?
C40 C39 H39 119.7 . . ?
C38 C39 H39 119.7 . . ?
C41 C40 C39 121.3(6) . . ?
C41 C40 H40 119.4 . . ?
C39 C40 H40 119.4 . . ?
C40 C41 C42 119.7(7) . . ?
C40 C41 H41 120.2 . . ?
C42 C41 H41 120.2 . . ?
C43 C42 C41 119.3(7) . . ?
C43 C42 H42 120.3 . . ?
C41 C42 H42 120.3 . . ?
C42 C43 C38 121.6(6) . . ?
C42 C43 H43 119.2 . . ?
C38 C43 H43 119.2 . . ?
C45 C44 C49 117.5(6) . . ?
C45 C44 P3 117.8(4) . . ?
C49 C44 P3 124.6(5) . . ?
C46 C45 C44 121.5(6) . . ?
C46 C45 H45 119.3 . . ?
C44 C45 H45 119.3 . . ?
C45 C46 C47 119.8(7) . . ?
C45 C46 H46 120.1 . . ?
C47 C46 H46 120.1 . . ?
C48 C47 C46 119.5(7) . . ?
C48 C47 H47 120.3 . . ?
C46 C47 H47 120.3 . . ?
C47 C48 C49 121.1(7) . . ?
C47 C48 H48 119.4 . . ?
C49 C48 H48 119.4 . . ?
C48 C49 C44 120.6(7) . . ?
C48 C49 H49 119.7 . . ?
C44 C49 H49 119.7 . . ?
C51 C50 C55 120.1(6) . . ?
C51 C50 P3 121.7(5) . . ?
C55 C50 P3 117.9(5) . . ?
C50 C51 C52 120.5(7) . . ?
C50 C51 H51 119.8 . . ?
C52 C51 H51 119.8 . . ?
C53 C52 C51 119.8(7) . . ?
C53 C52 H52 120.1 . . ?
C51 C52 H52 120.1 . . ?
C54 C53 C52 119.1(6) . . ?
C54 C53 H53 120.5 . . ?
C52 C53 H53 120.5 . . ?
C53 C54 C55 120.7(7) . . ?
C53 C54 H54 119.7 . . ?
C55 C54 H54 119.7 . . ?
C50 C55 C54 119.8(7) . . ?
C50 C55 H55 120.1 . . ?
C54 C55 H55 120.1 . . ?
C57 C56 C61 117.6(5) . . ?
C57 C56 P3 121.0(5) . . ?
C61 C56 P3 121.3(4) . . ?
C58 C57 C56 122.3(6) . . ?
C58 C57 H57 118.8 . . ?
C56 C57 H57 118.8 . . ?
C59 C58 C57 119.9(6) . . ?
C59 C58 H58 120.0 . . ?
C57 C58 H58 120.0 . . ?
C58 C59 C60 120.1(5) . . ?
C58 C59 H59 120.0 . . ?
C60 C59 H59 120.0 . . ?
C59 C60 C61 120.6(6) . . ?
C59 C60 H60 119.7 . . ?
C61 C60 H60 119.7 . . ?
C60 C61 C56 119.4(5) . . ?
C60 C61 C62 118.8(5) . . ?
C56 C61 C62 121.3(5) . . ?
N4 C62 C61 118.9(5) . . ?
N4 C62 H62 120.6 . . ?
C61 C62 H62 120.6 . . ?
N5 C63 C64 123.9(6) . . ?
N5 C63 N4 111.5(5) . . ?
C64 C63 N4 124.6(5) . . ?
C63 C64 C65 117.4(6) . . ?
C63 C64 H64 121.3 . . ?
C65 C64 H64 121.3 . . ?
C66 C65 C64 119.9(6) . . ?
C66 C65 H65 120.1 . . ?
C64 C65 H65 120.1 . . ?
C67 C66 C65 118.5(6) . . ?
C67 C66 H66 120.8 . . ?
C65 C66 H66 120.8 . . ?
N5 C67 C66 122.6(5) . . ?
N5 C67 N6 114.6(5) . . ?
C66 C67 N6 122.8(5) . . ?
N6 C68 C69 127.9(6) . . ?
N6 C68 H68 116.1 . . ?
C69 C68 H68 116.1 . . ?
C74 C69 C70 118.4(6) . . ?
C74 C69 C68 128.7(5) . . ?
C70 C69 C68 112.9(5) . . ?
C71 C70 C69 122.2(6) . . ?
C71 C70 H70 118.9 . . ?
C69 C70 H70 118.9 . . ?
C72 C71 C70 119.6(6) . . ?
C72 C71 H71 120.2 . . ?
C70 C71 H71 120.2 . . ?
C71 C72 C73 118.9(6) . . ?
C71 C72 H72 120.5 . . ?
C73 C72 H72 120.5 . . ?
C74 C73 C72 122.3(6) . . ?
C74 C73 H73 118.8 . . ?
C72 C73 H73 118.8 . . ?
C73 C74 C69 118.5(5) . . ?
C73 C74 P4 118.1(5) . . ?
C69 C74 P4 122.9(5) . . ?
C80 C75 C76 117.2(6) . . ?
C80 C75 P4 123.8(5) . . ?
C76 C75 P4 119.0(5) . . ?
C77 C76 C75 121.2(7) . . ?
C77 C76 H76 119.4 . . ?
C75 C76 H76 119.4 . . ?
C78 C77 C76 121.3(7) . . ?
C78 C77 H77 119.4 . . ?
C76 C77 H77 119.4 . . ?
C77 C78 C79 118.5(7) . . ?
C77 C78 H78 120.8 . . ?
C79 C78 H78 120.8 . . ?
C80 C79 C78 120.8(7) . . ?
C80 C79 H79 119.6 . . ?
C78 C79 H79 119.6 . . ?
C79 C80 C75 121.0(7) . . ?
C79 C80 H80 119.5 . . ?
C75 C80 H80 119.5 . . ?
C82 C81 C86 118.7(6) . . ?
C82 C81 P4 123.5(5) . . ?
C86 C81 P4 117.6(5) . . ?
C81 C82 C83 120.5(7) . . ?
C81 C82 H82 119.8 . . ?
C83 C82 H82 119.8 . . ?
C84 C83 C82 120.3(9) . . ?
C84 C83 H83 119.9 . . ?
C82 C83 H83 119.9 . . ?
C85 C84 C83 120.3(7) . . ?
C85 C84 H84 119.9 . . ?
C83 C84 H84 119.9 . . ?
C84 C85 C86 120.1(8) . . ?
C84 C85 H85 119.9 . . ?
C86 C85 H85 119.9 . . ?
C85 C86 C81 120.1(8) . . ?
C85 C86 H86 120.0 . . ?
C81 C86 H86 119.9 . . ?
Cl1' C87 Cl1 35.3(7) . . ?
Cl1' C87 Cl2 75.1(10) . . ?
Cl1 C87 Cl2 108.8(9) . . ?
Cl1' C87 Cl2' 98.5(11) . . ?
Cl1 C87 Cl2' 127.0(9) . . ?
Cl2 C87 Cl2' 55.3(6) . . ?
N6 Cu1 N2 108.73(17) . . ?
N6 Cu1 P4 96.21(14) . . ?
N2 Cu1 P4 109.04(13) . . ?
N6 Cu1 P1 112.67(14) . . ?
N2 Cu1 P1 113.97(13) . . ?
P4 Cu1 P1 114.74(6) . . ?
N3 Cu2 N5 109.17(17) . . ?
N3 Cu2 P2 96.25(12) . . ?
N5 Cu2 P2 111.14(12) . . ?
N3 Cu2 P3 110.92(13) . . ?
N5 Cu2 P3 111.25(13) . . ?
P2 Cu2 P3 117.03(6) . . ?
C19 N1 C20 120.1(5) . . ?
C24 N2 C20 116.6(5) . . ?
C24 N2 Cu1 131.7(3) . . ?
C20 N2 Cu1 108.6(3) . . ?
C25 N3 C24 115.9(5) . . ?
C25 N3 Cu2 126.8(4) . . ?
C24 N3 Cu2 114.7(3) . . ?
C62 N4 C63 121.4(5) . . ?
C63 N5 C67 117.8(5) . . ?
C63 N5 Cu2 109.1(3) . . ?
C67 N5 Cu2 128.9(4) . . ?
C68 N6 C67 116.1(5) . . ?
C68 N6 Cu1 128.6(4) . . ?
C67 N6 Cu1 114.0(3) . . ?
C1 P1 C7 101.0(3) . . ?
C1 P1 C13 101.7(3) . . ?
C7 P1 C13 103.3(3) . . ?
C1 P1 Cu1 121.8(2) . . ?
C7 P1 Cu1 112.00(19) . . ?
C13 P1 Cu1 114.7(2) . . ?
C31 P2 C38 106.4(3) . . ?
C31 P2 C32 100.5(3) . . ?
C38 P2 C32 102.1(3) . . ?
C31 P2 Cu2 108.76(18) . . ?
C38 P2 Cu2 120.0(2) . . ?
C32 P2 Cu2 116.95(18) . . ?
C50 P3 C44 100.7(3) . . ?
C50 P3 C56 104.0(3) . . ?
C44 P3 C56 103.0(3) . . ?
C50 P3 Cu2 119.0(2) . . ?
C44 P3 Cu2 113.20(19) . . ?
C56 P3 Cu2 114.89(18) . . ?
C81 P4 C75 104.1(3) . . ?
C81 P4 C74 99.9(3) . . ?
C75 P4 C74 103.9(3) . . ?
C81 P4 Cu1 117.9(2) . . ?
C75 P4 Cu1 119.7(2) . . ?
C74 P4 Cu1 108.7(2) . . ?
F2 B1 F3 109.1(10) . . ?
F2 B1 F4 108.3(12) . . ?
F3 B1 F4 107.5(9) . . ?
F2 B1 F1 102.4(9) . . ?
F3 B1 F1 118.8(13) . . ?
F4 B1 F1 110.4(10) . . ?
F8 B2 F5 101.8(10) . . ?
F8 B2 F6 93.2(10) . . ?
F5 B2 F6 120.7(13) . . ?
F8 B2 F7 122.9(12) . . ?
F5 B2 F7 118.6(10) . . ?
F6 B2 F7 98.2(11) . . ?

loop_
_geom_bond_atom_site_label_1
_geom_bond_atom_site_label_2
_geom_bond_distance
_geom_bond_site_symmetry_2
_geom_bond_publ_flag
C1 C6 1.390(9) . ?
C1 C2 1.396(9) . ?
C1 P1 1.819(6) . ?
C2 C3 1.392(10) . ?
C2 H2 0.9300 . ?
C3 C4 1.378(12) . ?
C3 H3 0.9300 . ?
C4 C5 1.372(13) . ?
C4 H4 0.9300 . ?
C5 C6 1.380(11) . ?
C5 H5 0.9300 . ?
C6 H6 0.9300 . ?
C7 C12 1.382(9) . ?
C7 C8 1.405(9) . ?
C7 P1 1.829(6) . ?
C8 C9 1.384(10) . ?
C8 H8 0.9300 . ?
C9 C10 1.382(11) . ?
C9 H9 0.9300 . ?
C10 C11 1.367(10) . ?
C10 H10 0.9300 . ?
C11 C12 1.385(9) . ?
C11 H11 0.9300 . ?
C12 H12 0.9300 . ?
C13 C14 1.383(9) . ?
C13 C18 1.406(9) . ?
C13 P1 1.835(6) . ?
C14 C15 1.384(10) . ?
C14 H14 0.9300 . ?
C15 C16 1.380(12) . ?
C15 H15 0.9300 . ?
C16 C17 1.392(11) . ?
C16 H16 0.9300 . ?
C17 C18 1.390(9) . ?
C17 H17 0.9300 . ?
C18 C19 1.483(9) . ?
C19 N1 1.267(8) . ?
C19 H19 0.9300 . ?
C20 C21 1.372(8) . ?
C20 N2 1.372(7) . ?
C20 N1 1.406(7) . ?
C21 C22 1.404(9) . ?
C21 H21 0.9300 . ?
C22 C23 1.388(8) . ?
C22 H22 0.9300 . ?
C23 C24 1.374(8) . ?
C23 H23 0.9300 . ?
C24 N2 1.335(7) . ?
C24 N3 1.431(7) . ?
C25 N3 1.287(7) . ?
C25 C26 1.478(8) . ?
C25 H25 0.9300 . ?
C26 C27 1.397(8) . ?
C26 C31 1.417(8) . ?
C27 C28 1.377(9) . ?
C27 H27 0.9300 . ?
C28 C29 1.357(10) . ?
C28 H28 0.9300 . ?
C29 C30 1.367(9) . ?
C29 H29 0.9300 . ?
C30 C31 1.402(8) . ?
C30 H30 0.9300 . ?
C31 P2 1.827(6) . ?
C32 C33 1.382(9) . ?
C32 C37 1.397(8) . ?
C32 P2 1.840(6) . ?
C33 C34 1.378(9) . ?
C33 H33 0.9300 . ?
C34 C35 1.370(10) . ?
C34 H34 0.9300 . ?
C35 C36 1.374(10) . ?
C35 H35 0.9300 . ?
C36 C37 1.365(9) . ?
C36 H36 0.9300 . ?
C37 H37 0.9300 . ?
C38 C43 1.392(9) . ?
C38 C39 1.398(8) . ?
C38 P2 1.823(6) . ?
C39 C40 1.388(9) . ?
C39 H39 0.9300 . ?
C40 C41 1.345(11) . ?
C40 H40 0.9300 . ?
C41 C42 1.407(11) . ?
C41 H41 0.9300 . ?
C42 C43 1.379(10) . ?
C42 H42 0.9300 . ?
C43 H43 0.9300 . ?
C44 C45 1.406(8) . ?
C44 C49 1.402(9) . ?
C44 P3 1.832(6) . ?
C45 C46 1.370(9) . ?
C45 H45 0.9300 . ?
C46 C47 1.401(10) . ?
C46 H46 0.9300 . ?
C47 C48 1.366(11) . ?
C47 H47 0.9300 . ?
C48 C49 1.380(10) . ?
C48 H48 0.9300 . ?
C49 H49 0.9300 . ?
C50 C51 1.364(9) . ?
C50 C55 1.379(9) . ?
C50 P3 1.829(6) . ?
C51 C52 1.395(9) . ?
C51 H51 0.9300 . ?
C52 C53 1.373(12) . ?
C52 H52 0.9300 . ?
C53 C54 1.395(12) . ?
C53 H53 0.9300 . ?
C54 C55 1.373(9) . ?
C54 H54 0.9300 . ?
C55 H55 0.9300 . ?
C56 C57 1.386(8) . ?
C56 C61 1.427(8) . ?
C56 P3 1.847(6) . ?
C57 C58 1.379(8) . ?
C57 H57 0.9300 . ?
C58 C59 1.386(9) . ?
C58 H58 0.9300 . ?
C59 C60 1.371(9) . ?
C59 H59 0.9300 . ?
C60 C61 1.410(8) . ?
C60 H60 0.9300 . ?
C61 C62 1.455(8) . ?
C62 N4 1.269(7) . ?
C62 H62 0.9300 . ?
C63 N5 1.341(7) . ?
C63 C64 1.383(9) . ?
C63 N4 1.403(7) . ?
C64 C65 1.394(9) . ?
C64 H64 0.9300 . ?
C65 C66 1.389(9) . ?
C65 H65 0.9300 . ?
C66 C67 1.384(8) . ?
C66 H66 0.9300 . ?
C67 N5 1.351(7) . ?
C67 N6 1.423(7) . ?
C68 N6 1.296(7) . ?
C68 C69 1.477(9) . ?
C68 H68 0.9300 . ?
C69 C74 1.400(8) . ?
C69 C70 1.405(8) . ?
C70 C71 1.365(10) . ?
C70 H70 0.9300 . ?
C71 C72 1.375(10) . ?
C71 H71 0.9300 . ?
C72 C73 1.397(9) . ?
C72 H72 0.9300 . ?
C73 C74 1.378(8) . ?
C73 H73 0.9300 . ?
C74 P4 1.840(6) . ?
C75 C80 1.399(8) . ?
C75 C76 1.389(9) . ?
C75 P4 1.826(6) . ?
C76 C77 1.384(10) . ?
C76 H76 0.9300 . ?
C77 C78 1.351(11) . ?
C77 H77 0.9300 . ?
C78 C79 1.401(11) . ?
C78 H78 0.9300 . ?
C79 C80 1.368(10) . ?
C79 H79 0.9300 . ?
C80 H80 0.9300 . ?
C81 C82 1.376(9) . ?
C81 C86 1.400(9) . ?
C81 P4 1.828(6) . ?
C82 C83 1.415(10) . ?
C82 H82 0.9300 . ?
C83 C84 1.362(13) . ?
C83 H83 0.9300 . ?
C84 C85 1.374(13) . ?
C84 H84 0.9300 . ?
C85 C86 1.407(10) . ?
C85 H85 0.9300 . ?
C86 H86 0.9300 . ?
C87 Cl1' 1.62(2) . ?
C87 Cl1 1.727(15) . ?
C87 Cl2 1.753(17) . ?
C87 Cl2' 1.931(18) . ?
Cu1 N6 2.073(4) . ?
Cu1 N2 2.108(4) . ?
Cu1 P4 2.2524(16) . ?
Cu1 P1 2.2993(16) . ?
Cu2 N3 2.075(4) . ?
Cu2 N5 2.126(4) . ?
Cu2 P2 2.2539(15) . ?
Cu2 P3 2.2995(15) . ?
B1 F2 1.364(13) . ?
B1 F3 1.349(15) . ?
B1 F4 1.385(14) . ?
B1 F1 1.305(13) . ?
B2 F8 1.285(14) . ?
B2 F5 1.387(14) . ?
B2 F6 1.447(18) . ?
B2 F7 1.372(13) . ?
